data_2023179
loop_
_publ_author_name
'Pronina, Anastasia A.'
'Podrezova, Alexandra G.'
'Grigoriev, Mikhail S.'
'Hasanov, Khudayar I.'
'Sadikhova, Nurlana D.'
'Akkurt, Mehmet'
'Bhattarai, Ajaya'

_publ_section_title
;
 Crystal structure and Hirshfeld surface analysis of
 1-[6-bromo-2-(4-fluoro-phen-yl)-1,2,3,4-tetra-hydroquinolin-4-yl]pyrrolidin-2-one.
;
_journal_coeditor_code EX2084
_journal_issue 'Pt 7'
_journal_name_full 'Acta crystallographica. Section E, Crystallographic communications'
_journal_page_first 777
_journal_page_last 782
_journal_paper_doi 10.1107/S2056989024005826
_journal_volume 80
_journal_year 2024
_chemical_formula_iupac 'C19 H18 Br F N2 O'
_chemical_formula_moiety 'C19 H18 Br F N2 O'
_chemical_formula_sum 'C19 H18 Br F N2 O'
_chemical_formula_weight 389.26
_chemical_name_systematic 1-[6-Bromo-2-(4-fluorophenyl)-1,2,3,4-tetrahydroquinolin-4-yl]pyrrolidin-2-one
_space_group_crystal_system monoclinic
_space_group_IT_number 14
_space_group_name_Hall '-P 2yn'
_space_group_name_H-M_alt 'P 1 21/n 1'
_atom_sites_solution_hydrogens mixed
_atom_sites_solution_primary direct
_audit_creation_method SHELXL-2019/3
_cell_angle_alpha 90
_cell_angle_beta 101.518(2)
_cell_angle_gamma 90
_cell_formula_units_Z 4
_cell_length_a 9.2092(6)
_cell_length_b 9.0576(6)
_cell_length_c 20.4085(13)
_cell_measurement_reflns_used 5298
_cell_measurement_temperature 100(2)
_cell_measurement_theta_max 27.06
_cell_measurement_theta_min 3.03
_cell_volume 1668.06(19)
_computing_cell_refinement
;
SAINT (Bruker, 2018)
;
_computing_data_collection
;
APEX3 (Bruker, 2018)
;
_computing_data_reduction
;
SAINT (Bruker, 2018)
;
_computing_molecular_graphics
;
ORTEP-3 for Windows (Farrugia, 2012)
;
_computing_publication_material
;
PLATON (Spek, 2020)
;
_computing_structure_refinement
;
<i>SHELXL2018/3</i> (Sheldrick, 2015b)
;
_computing_structure_solution
;
<i>SHELXT2014/5</i> (Sheldrick, 2015a)
;
_diffrn_ambient_temperature 100(2)
_diffrn_measured_fraction_theta_full 0.997
_diffrn_measured_fraction_theta_max 0.992
_diffrn_measurement_device_type 'Bruker Kappa APEXII area-detector diffractometer'
_diffrn_measurement_method '\f and \w scans'
_diffrn_radiation_type MoK\a
_diffrn_radiation_wavelength 0.71073
_diffrn_reflns_av_R_equivalents 0.0571
_diffrn_reflns_av_unetI/netI 0.0486
_diffrn_reflns_limit_h_max 12
_diffrn_reflns_limit_h_min -12
_diffrn_reflns_limit_k_max 12
_diffrn_reflns_limit_k_min -12
_diffrn_reflns_limit_l_max 28
_diffrn_reflns_limit_l_min -28
_diffrn_reflns_number 28015
_diffrn_reflns_theta_full 25.242
_diffrn_reflns_theta_max 30.140
_diffrn_reflns_theta_min 3.795
_exptl_absorpt_coefficient_mu 2.483
_exptl_absorpt_correction_T_max 1.0000
_exptl_absorpt_correction_T_min 0.7522
_exptl_absorpt_correction_type multi-scan
_exptl_absorpt_process_details
;
(SADABS; Krause <i>et al.</i>,  2015)
;
_exptl_crystal_colour colourless
_exptl_crystal_density_diffrn 1.550
_exptl_crystal_description bulk
_exptl_crystal_F_000 792
_exptl_crystal_size_max 0.400
_exptl_crystal_size_mid 0.360
_exptl_crystal_size_min 0.340
_refine_diff_density_max 0.445
_refine_diff_density_min -0.405
_refine_ls_extinction_method none
_refine_ls_goodness_of_fit_ref 1.019
_refine_ls_hydrogen_treatment mixed
_refine_ls_matrix_type full
_refine_ls_number_parameters 221
_refine_ls_number_reflns 4882
_refine_ls_number_restraints 0
_refine_ls_restrained_S_all 1.019
_refine_ls_R_factor_all 0.0574
_refine_ls_R_factor_gt 0.0345
_refine_ls_shift/su_max 0.001
_refine_ls_shift/su_mean 0.000
_refine_ls_structure_factor_coef Fsqd
_refine_ls_weighting_details 'w=1/[\s^2^(Fo^2^)+(0.0267P)^2^+0.8068P] where P=(Fo^2^+2Fc^2^)/3'
_refine_ls_weighting_scheme calc
_refine_ls_wR_factor_gt 0.0659
_refine_ls_wR_factor_ref 0.0723
_reflns_number_gt 3713
_reflns_number_total 4882
_reflns_threshold_expression 'I > 2\s(I)'
_cod_data_source_file ex2084.cif
_cod_data_source_block I
_cod_depositor_comments 'Adding full bibliography for 2023179.cif.'
_cod_original_sg_symbol_H-M 'P 21/n'
_cod_database_code 2023179
_shelx_space_group_comment
;
The symmetry employed for this shelxl refinement is uniquely defined
by the following loop, which should always be used as a source of
symmetry information in preference to the above space-group names.
They are only intended as comments.
;
_shelx_estimated_absorpt_t_min 0.437
_shelx_estimated_absorpt_t_max 0.486

loop_
_space_group_symop_operation_xyz
'x, y, z'
'-x+1/2, y+1/2, -z+1/2'
'-x, -y, -z'
'x-1/2, -y-1/2, z-1/2'

loop_
_atom_site_type_symbol
_atom_site_label
_atom_site_fract_x
_atom_site_fract_y
_atom_site_fract_z
_atom_site_U_iso_or_equiv
_atom_site_adp_type
_atom_site_calc_flag
_atom_site_occupancy
_atom_site_disorder_assembly
_atom_site_disorder_group
C C2 0.64897(19) 0.1250(2) 0.42863(9) 0.0113(3) Uani d 1 . .
H H2A 0.664204 0.021487 0.445624 0.014 Uiso calc 1 . .
C C3 0.7094(2) 0.2311(2) 0.48563(9) 0.0114(4) Uani d 1 . .
H H3A 0.695266 0.334338 0.469667 0.014 Uiso calc 1 . .
H H3B 0.816813 0.213924 0.501577 0.014 Uiso calc 1 . .
C C4 0.62722(19) 0.2058(2) 0.54273(9) 0.0098(3) Uani d 1 . .
H H4A 0.639259 0.099050 0.555148 0.012 Uiso calc 1 . .
C C4A 0.46344(19) 0.23196(19) 0.51703(9) 0.0097(3) Uani d 1 . .
C C5 0.3722(2) 0.2855(2) 0.55836(9) 0.0125(4) Uani d 1 . .
H H5A 0.413562 0.314242 0.602937 0.015 Uiso calc 1 . .
C C6 0.2210(2) 0.2968(2) 0.53445(10) 0.0132(4) Uani d 1 . .
C C7 0.1569(2) 0.2503(2) 0.47072(10) 0.0144(4) Uani d 1 . .
H H7A 0.052477 0.253929 0.455694 0.017 Uiso calc 1 . .
C C8 0.2472(2) 0.1984(2) 0.42916(10) 0.0127(4) Uani d 1 . .
H H8A 0.204136 0.166365 0.385250 0.015 Uiso calc 1 . .
C C8A 0.4015(2) 0.19234(19) 0.45099(9) 0.0110(4) Uani d 1 . .
C C12 0.74202(19) 0.2236(2) 0.66142(9) 0.0117(4) Uani d 1 . .
C C13 0.8116(2) 0.3412(2) 0.70995(10) 0.0170(4) Uani d 1 . .
H H13A 0.921011 0.333787 0.718707 0.020 Uiso calc 1 . .
H H13B 0.777820 0.331985 0.752877 0.020 Uiso calc 1 . .
C C14 0.7601(3) 0.4872(2) 0.67578(10) 0.0247(5) Uani d 1 . .
H H14A 0.677041 0.529078 0.693974 0.030 Uiso calc 1 . .
H H14B 0.842211 0.559631 0.682281 0.030 Uiso calc 1 . .
C C15 0.7101(2) 0.4493(2) 0.60191(10) 0.0146(4) Uani d 1 . .
H H15A 0.617049 0.501351 0.582257 0.018 Uiso calc 1 . .
H H15B 0.787199 0.475484 0.576387 0.018 Uiso calc 1 . .
C C21 0.7300(2) 0.1449(2) 0.37154(9) 0.0113(4) Uani d 1 . .
C C22 0.8453(2) 0.0493(2) 0.36616(10) 0.0144(4) Uani d 1 . .
H H22A 0.866503 -0.031520 0.396188 0.017 Uiso calc 1 . .
C C23 0.9300(2) 0.0700(2) 0.31764(10) 0.0169(4) Uani d 1 . .
H H23A 1.008962 0.004965 0.314036 0.020 Uiso calc 1 . .
C C24 0.8955(2) 0.1873(3) 0.27535(10) 0.0195(4) Uani d 1 . .
C C25 0.7829(2) 0.2849(3) 0.27849(11) 0.0251(5) Uani d 1 . .
H H25A 0.762472 0.365242 0.248101 0.030 Uiso calc 1 . .
C C26 0.6999(2) 0.2627(2) 0.32732(10) 0.0184(4) Uani d 1 . .
H H26A 0.621590 0.328838 0.330588 0.022 Uiso calc 1 . .
Br Br1 0.10063(2) 0.37706(2) 0.59152(2) 0.02069(7) Uani d 1 . .
F F1 0.97779(13) 0.20988(16) 0.22741(6) 0.0311(3) Uani d 1 . .
N N1 0.48956(17) 0.15098(18) 0.40598(8) 0.0127(3) Uani d 1 . .
N N11 0.68720(16) 0.28987(17) 0.60227(7) 0.0101(3) Uani d 1 . .
O O1 0.73676(15) 0.09059(14) 0.67215(7) 0.0159(3) Uani d 1 . .
H H1 0.446(3) 0.094(3) 0.3753(12) 0.022(6) Uiso d 1 . .

loop_
_atom_site_aniso_label
_atom_site_aniso_U_11
_atom_site_aniso_U_22
_atom_site_aniso_U_33
_atom_site_aniso_U_12
_atom_site_aniso_U_13
_atom_site_aniso_U_23
C2 0.0122(8) 0.0126(9) 0.0094(9) -0.0001(7) 0.0027(7) 0.0007(7)
C3 0.0121(8) 0.0117(9) 0.0106(9) -0.0017(7) 0.0029(7) -0.0004(7)
C4 0.0124(8) 0.0090(9) 0.0084(9) -0.0013(7) 0.0027(7) -0.0007(7)
C4A 0.0128(8) 0.0071(8) 0.0094(9) -0.0022(7) 0.0029(7) 0.0016(7)
C5 0.0159(9) 0.0114(9) 0.0106(9) -0.0022(7) 0.0037(7) -0.0005(7)
C6 0.0132(9) 0.0111(9) 0.0171(10) 0.0006(7) 0.0072(8) -0.0006(7)
C7 0.0104(8) 0.0125(9) 0.0203(10) -0.0008(7) 0.0030(8) 0.0011(8)
C8 0.0137(9) 0.0105(9) 0.0131(9) -0.0029(7) 0.0007(7) -0.0011(7)
C8A 0.0136(9) 0.0069(9) 0.0129(9) -0.0016(7) 0.0039(7) 0.0011(7)
C12 0.0094(8) 0.0164(10) 0.0102(9) 0.0024(7) 0.0038(7) 0.0011(7)
C13 0.0177(10) 0.0207(11) 0.0113(10) -0.0011(8) -0.0001(8) -0.0019(8)
C14 0.0411(13) 0.0161(11) 0.0148(11) -0.0047(9) 0.0005(10) -0.0031(8)
C15 0.0183(9) 0.0106(9) 0.0147(10) -0.0024(7) 0.0027(8) -0.0012(7)
C21 0.0126(8) 0.0136(10) 0.0071(8) -0.0010(7) 0.0008(7) -0.0021(7)
C22 0.0153(9) 0.0138(10) 0.0140(10) 0.0004(7) 0.0025(8) -0.0012(8)
C23 0.0116(9) 0.0220(11) 0.0167(10) -0.0004(8) 0.0016(8) -0.0069(8)
C24 0.0140(9) 0.0356(12) 0.0103(10) -0.0018(9) 0.0053(8) -0.0017(9)
C25 0.0218(11) 0.0363(13) 0.0188(11) 0.0066(9) 0.0080(9) 0.0138(10)
C26 0.0162(9) 0.0233(11) 0.0171(10) 0.0070(8) 0.0064(8) 0.0074(8)
Br1 0.01630(10) 0.02401(11) 0.02408(12) 0.00192(9) 0.00963(8) -0.00610(10)
F1 0.0234(7) 0.0555(9) 0.0186(7) 0.0011(6) 0.0141(5) 0.0060(6)
N1 0.0116(7) 0.0173(9) 0.0096(8) -0.0032(6) 0.0026(6) -0.0037(6)
N11 0.0137(7) 0.0084(7) 0.0079(7) -0.0002(6) 0.0013(6) -0.0002(6)
O1 0.0228(7) 0.0126(7) 0.0118(7) 0.0042(5) 0.0025(6) 0.0031(5)

loop_
_atom_type_symbol
_atom_type_description
_atom_type_scat_dispersion_real
_atom_type_scat_dispersion_imag
_atom_type_scat_source
C C 0.0033 0.0016 'International Tables Vol C Tables 4.2.6.8 and 6.1.1.4'
H H 0.0000 0.0000 'International Tables Vol C Tables 4.2.6.8 and 6.1.1.4'
Br Br -0.2901 2.4595 'International Tables Vol C Tables 4.2.6.8 and 6.1.1.4'
F F 0.0171 0.0103 'International Tables Vol C Tables 4.2.6.8 and 6.1.1.4'
N N 0.0061 0.0033 'International Tables Vol C Tables 4.2.6.8 and 6.1.1.4'
O O 0.0106 0.0060 'International Tables Vol C Tables 4.2.6.8 and 6.1.1.4'

loop_
_geom_angle_atom_site_label_1
_geom_angle_atom_site_label_2
_geom_angle_atom_site_label_3
_geom_angle_site_symmetry_1
_geom_angle_site_symmetry_3
_geom_angle
_geom_angle_publ_flag
N1 C2 C21 . . 110.74(14) ?
N1 C2 C3 . . 109.20(15) ?
C21 C2 C3 . . 110.55(14) ?
N1 C2 H2A . . 108.8 ?
C21 C2 H2A . . 108.8 ?
C3 C2 H2A . . 108.8 ?
C2 C3 C4 . . 109.03(14) ?
C2 C3 H3A . . 109.9 ?
C4 C3 H3A . . 109.9 ?
C2 C3 H3B . . 109.9 ?
C4 C3 H3B . . 109.9 ?
H3A C3 H3B . . 108.3 ?
N11 C4 C4A . . 113.30(14) ?
N11 C4 C3 . . 113.41(14) ?
C4A C4 C3 . . 108.86(15) ?
N11 C4 H4A . . 107.0 ?
C4A C4 H4A . . 107.0 ?
C3 C4 H4A . . 107.0 ?
C5 C4A C8A . . 119.53(17) ?
C5 C4A C4 . . 121.70(16) ?
C8A C4A C4 . . 118.66(15) ?
C6 C5 C4A . . 119.94(18) ?
C6 C5 H5A . . 120.0 ?
C4A C5 H5A . . 120.0 ?
C7 C6 C5 . . 121.30(17) ?
C7 C6 Br1 . . 120.02(14) ?
C5 C6 Br1 . . 118.67(14) ?
C6 C7 C8 . . 118.99(17) ?
C6 C7 H7A . . 120.5 ?
C8 C7 H7A . . 120.5 ?
C7 C8 C8A . . 120.88(18) ?
C7 C8 H8A . . 119.6 ?
C8A C8 H8A . . 119.6 ?
N1 C8A C4A . . 121.61(16) ?
N1 C8A C8 . . 119.18(17) ?
C4A C8A C8 . . 119.19(16) ?
O1 C12 N11 . . 125.02(18) ?
O1 C12 C13 . . 127.12(17) ?
N11 C12 C13 . . 107.85(16) ?
C12 C13 C14 . . 105.05(16) ?
C12 C13 H13A . . 110.7 ?
C14 C13 H13A . . 110.7 ?
C12 C13 H13B . . 110.7 ?
C14 C13 H13B . . 110.7 ?
H13A C13 H13B . . 108.8 ?
C15 C14 C13 . . 105.17(17) ?
C15 C14 H14A . . 110.7 ?
C13 C14 H14A . . 110.7 ?
C15 C14 H14B . . 110.7 ?
C13 C14 H14B . . 110.7 ?
H14A C14 H14B . . 108.8 ?
N11 C15 C14 . . 103.49(16) ?
N11 C15 H15A . . 111.1 ?
C14 C15 H15A . . 111.1 ?
N11 C15 H15B . . 111.1 ?
C14 C15 H15B . . 111.1 ?
H15A C15 H15B . . 109.0 ?
C26 C21 C22 . . 118.86(17) ?
C26 C21 C2 . . 121.75(16) ?
C22 C21 C2 . . 119.20(16) ?
C23 C22 C21 . . 121.23(18) ?
C23 C22 H22A . . 119.4 ?
C21 C22 H22A . . 119.4 ?
C24 C23 C22 . . 117.51(18) ?
C24 C23 H23A . . 121.2 ?
C22 C23 H23A . . 121.2 ?
C23 C24 F1 . . 118.44(18) ?
C23 C24 C25 . . 123.63(18) ?
F1 C24 C25 . . 117.93(19) ?
C24 C25 C26 . . 118.0(2) ?
C24 C25 H25A . . 121.0 ?
C26 C25 H25A . . 121.0 ?
C25 C26 C21 . . 120.77(18) ?
C25 C26 H26A . . 119.6 ?
C21 C26 H26A . . 119.6 ?
C8A N1 C2 . . 120.88(16) ?
C8A N1 H1 . . 113.3(15) ?
C2 N1 H1 . . 115.7(15) ?
C12 N11 C4 . . 121.86(16) ?
C12 N11 C15 . . 114.52(16) ?
C4 N11 C15 . . 123.22(15) ?

loop_
_geom_bond_atom_site_label_1
_geom_bond_atom_site_label_2
_geom_bond_site_symmetry_2
_geom_bond_distance
_geom_bond_publ_flag
C2 N1 . 1.467(2) ?
C2 C21 . 1.514(2) ?
C2 C3 . 1.526(2) ?
C2 H2A . 1.0000 ?
C3 C4 . 1.528(2) ?
C3 H3A . 0.9900 ?
C3 H3B . 0.9900 ?
C4 N11 . 1.447(2) ?
C4 C4A . 1.513(2) ?
C4 H4A . 1.0000 ?
C4A C5 . 1.391(2) ?
C4A C8A . 1.401(3) ?
C5 C6 . 1.384(3) ?
C5 H5A . 0.9500 ?
C6 C7 . 1.382(3) ?
C6 Br1 . 1.9053(18) ?
C7 C8 . 1.383(3) ?
C7 H7A . 0.9500 ?
C8 C8A . 1.403(3) ?
C8 H8A . 0.9500 ?
C8A N1 . 1.393(2) ?
C12 O1 . 1.227(2) ?
C12 N11 . 1.352(2) ?
C12 C13 . 1.508(3) ?
C13 C14 . 1.525(3) ?
C13 H13A . 0.9900 ?
C13 H13B . 0.9900 ?
C14 C15 . 1.525(3) ?
C14 H14A . 0.9900 ?
C14 H14B . 0.9900 ?
C15 N11 . 1.459(2) ?
C15 H15A . 0.9900 ?
C15 H15B . 0.9900 ?
C21 C26 . 1.389(3) ?
C21 C22 . 1.391(3) ?
C22 C23 . 1.390(3) ?
C22 H22A . 0.9500 ?
C23 C24 . 1.365(3) ?
C23 H23A . 0.9500 ?
C24 F1 . 1.367(2) ?
C24 C25 . 1.374(3) ?
C25 C26 . 1.386(3) ?
C25 H25A . 0.9500 ?
C26 H26A . 0.9500 ?
N1 H1 . 0.85(2) ?

loop_
_geom_hbond_atom_site_label_D
_geom_hbond_atom_site_label_H
_geom_hbond_atom_site_label_A
_geom_hbond_site_symmetry_A
_geom_hbond_distance_DH
_geom_hbond_distance_HA
_geom_hbond_distance_DA
_geom_hbond_angle_DHA
_geom_hbond_publ_flag
N1 H1 O1 3_656 0.85(2) 2.43(2) 3.217(2) 154(2) yes
C5 H5A F1 4_566 0.95 2.50 3.393(2) 156.6 yes
C23 H23A O1 3_756 0.95 2.46 3.365(2) 159.3 yes
C15 H15B Br1 1_655 0.99 2.98 3.703(2) 131.0 yes
C2 H2A Cg3 3_656 1.00 2.68 3.676(2) 172 yes
C15 H15A Cg3 3_666 0.99 2.94 3.386(2) 109 yes
C15 H15B Cg3 3_666 0.99 2.97 3.386(2) 106 yes

loop_
_geom_torsion_atom_site_label_1
_geom_torsion_atom_site_label_2
_geom_torsion_atom_site_label_3
_geom_torsion_atom_site_label_4
_geom_torsion_site_symmetry_1
_geom_torsion_site_symmetry_2
_geom_torsion_site_symmetry_3
_geom_torsion_site_symmetry_4
_geom_torsion
_geom_torsion_publ_flag
N1 C2 C3 C4 . . . . 59.01(19) ?
C21 C2 C3 C4 . . . . -178.91(15) ?
C2 C3 C4 N11 . . . . 173.65(15) ?
C2 C3 C4 C4A . . . . -59.24(19) ?
N11 C4 C4A C5 . . . . -22.0(2) ?
C3 C4 C4A C5 . . . . -149.14(17) ?
N11 C4 C4A C8A . . . . 162.03(16) ?
C3 C4 C4A C8A . . . . 34.9(2) ?
C8A C4A C5 C6 . . . . 1.1(3) ?
C4 C4A C5 C6 . . . . -174.83(17) ?
C4A C5 C6 C7 . . . . 2.6(3) ?
C4A C5 C6 Br1 . . . . -177.82(14) ?
C5 C6 C7 C8 . . . . -3.2(3) ?
Br1 C6 C7 C8 . . . . 177.20(14) ?
C6 C7 C8 C8A . . . . 0.1(3) ?
C5 C4A C8A N1 . . . . 174.11(16) ?
C4 C4A C8A N1 . . . . -9.8(3) ?
C5 C4A C8A C8 . . . . -4.1(3) ?
C4 C4A C8A C8 . . . . 171.96(16) ?
C7 C8 C8A N1 . . . . -174.75(17) ?
C7 C8 C8A C4A . . . . 3.5(3) ?
O1 C12 C13 C14 . . . . -169.00(18) ?
N11 C12 C13 C14 . . . . 12.1(2) ?
C12 C13 C14 C15 . . . . -19.0(2) ?
C13 C14 C15 N11 . . . . 18.7(2) ?
N1 C2 C21 C26 . . . . 44.1(2) ?
C3 C2 C21 C26 . . . . -77.1(2) ?
N1 C2 C21 C22 . . . . -140.90(18) ?
C3 C2 C21 C22 . . . . 97.9(2) ?
C26 C21 C22 C23 . . . . 0.0(3) ?
C2 C21 C22 C23 . . . . -175.11(17) ?
C21 C22 C23 C24 . . . . -0.2(3) ?
C22 C23 C24 F1 . . . . 179.79(18) ?
C22 C23 C24 C25 . . . . 0.2(3) ?
C23 C24 C25 C26 . . . . 0.0(3) ?
F1 C24 C25 C26 . . . . -179.62(19) ?
C24 C25 C26 C21 . . . . -0.2(3) ?
C22 C21 C26 C25 . . . . 0.2(3) ?
C2 C21 C26 C25 . . . . 175.16(19) ?
C4A C8A N1 C2 . . . . 9.6(3) ?
C8 C8A N1 C2 . . . . -172.17(17) ?
C21 C2 N1 C8A . . . . -156.30(16) ?
C3 C2 N1 C8A . . . . -34.3(2) ?
O1 C12 N11 C4 . . . . -5.8(3) ?
C13 C12 N11 C4 . . . . 173.15(15) ?
O1 C12 N11 C15 . . . . -178.77(17) ?
C13 C12 N11 C15 . . . . 0.2(2) ?
C4A C4 N11 C12 . . . . 115.73(18) ?
C3 C4 N11 C12 . . . . -119.53(17) ?
C4A C4 N11 C15 . . . . -71.9(2) ?
C3 C4 N11 C15 . . . . 52.8(2) ?
C14 C15 N11 C12 . . . . -12.3(2) ?
C14 C15 N11 C4 . . . . 174.87(16) ?
